data_1505325
loop_
_publ_author_name
'Gonzalez, Ana Z.'
'Soderquist, John A.'

_publ_section_title
;
 Beta-silylated homopropargylic amines via the asymmetric allenylboration
 of aldimines.
;
_journal_issue 6
_journal_name_full 'Organic letters'
_journal_page_first 1081
_journal_page_last 1084
_journal_paper_doi 10.1021/ol070074g
_journal_volume 9
_journal_year 2007
_chemical_formula_sum 'C16 H25 Cl2 N S'
_chemical_formula_weight 334.33
_chemical_name_systematic
; 
 ? 
;
_space_group_IT_number 2
_symmetry_cell_setting triclinic
_symmetry_space_group_name_Hall '-P 1'
_symmetry_space_group_name_H-M 'P -1'
_atom_sites_solution_hydrogens geom
_atom_sites_solution_primary direct
_atom_sites_solution_secondary difmap
_audit_creation_method SHELXL-97
_cell_angle_alpha 98.556(17)
_cell_angle_beta 118.638(16)
_cell_angle_gamma 90.865(17)
_cell_formula_units_Z 8
_cell_length_a 16.168(3)
_cell_length_b 16.531(2)
_cell_length_c 16.623(4)
_cell_measurement_temperature 301(2)
_cell_volume 3836.8(14)
_computing_cell_refinement 'Bruker SMART'
_computing_data_collection 'Bruker SMART'
_computing_data_reduction 'Bruker SAINT'
_computing_molecular_graphics 'Bruker SHELXTL'
_computing_publication_material 'Bruker SHELXTL'
_computing_structure_refinement 'SHELXL-97 (Sheldrick, 1997)'
_computing_structure_solution 'SHELXS-97 (Sheldrick, 1990)'
_diffrn_ambient_temperature 301(2)
_diffrn_measured_fraction_theta_full 0.857
_diffrn_measured_fraction_theta_max 0.857
_diffrn_measurement_device_type 'CCD area detector'
_diffrn_measurement_method 'phi and omega scans'
_diffrn_radiation_monochromator graphite
_diffrn_radiation_source 'fine-focus sealed tube'
_diffrn_radiation_type MoK\a
_diffrn_radiation_wavelength 0.71073
_diffrn_reflns_av_R_equivalents 0.0274
_diffrn_reflns_av_sigmaI/netI 0.0727
_diffrn_reflns_limit_h_max 21
_diffrn_reflns_limit_h_min -21
_diffrn_reflns_limit_k_max 21
_diffrn_reflns_limit_k_min -21
_diffrn_reflns_limit_l_max 21
_diffrn_reflns_limit_l_min -21
_diffrn_reflns_number 24811
_diffrn_reflns_theta_full 28.14
_diffrn_reflns_theta_max 28.14
_diffrn_reflns_theta_min 1.72
_exptl_absorpt_coefficient_mu 0.439
_exptl_absorpt_correction_type none
_exptl_crystal_colour Colorless
_exptl_crystal_density_diffrn 1.158
_exptl_crystal_density_method 'not measured'
_exptl_crystal_description Block
_exptl_crystal_F_000 1424
_exptl_crystal_size_max 0.18
_exptl_crystal_size_mid 0.17
_exptl_crystal_size_min 0.10
_refine_diff_density_max 1.010
_refine_diff_density_min -0.645
_refine_diff_density_rms 0.080
_refine_ls_extinction_method none
_refine_ls_goodness_of_fit_ref 1.036
_refine_ls_hydrogen_treatment mixed
_refine_ls_matrix_type full
_refine_ls_number_parameters 732
_refine_ls_number_reflns 16101
_refine_ls_number_restraints 0
_refine_ls_restrained_S_all 1.036
_refine_ls_R_factor_all 0.1687
_refine_ls_R_factor_gt 0.0888
_refine_ls_shift/su_max 0.001
_refine_ls_shift/su_mean 0.000
_refine_ls_structure_factor_coef Fsqd
_refine_ls_weighting_details 'calc w=1/[\s^2^(Fo^2^)+(0.1770P)^2^+0.3665P] where P=(Fo^2^+2Fc^2^)/3'
_refine_ls_weighting_scheme calc
_refine_ls_wR_factor_gt 0.2582
_refine_ls_wR_factor_ref 0.3159
_reflns_number_gt 7787
_reflns_number_total 16101
_reflns_threshold_expression >2sigma(I)
_cod_data_source_file ol070074gsi20070110_061914.cif
_cod_data_source_block js029
_cod_depositor_comments
;
The following automatic conversions were performed:

'_symmetry_cell_setting' value 'Triclinic' changed to 'triclinic'
according to /home/saulius/struct/CIF-dictionaries/cif_core.dic
dictionary named 'cif_core.dic' version 2.4.1 from 2010-06-29.

Automatic conversion script
Id: cif_fix_values 1715 2011-07-08 13:25:40Z adriana 
;
_cod_original_cell_volume 3837.0(12)
_cod_original_sg_symbol_H-M P-1
_cod_database_code 1505325

loop_
_symmetry_equiv_pos_as_xyz
'x, y, z'
'-x, -y, -z'

loop_
_atom_site_label
_atom_site_type_symbol
_atom_site_fract_x
_atom_site_fract_y
_atom_site_fract_z
_atom_site_U_iso_or_equiv
_atom_site_adp_type
_atom_site_occupancy
_atom_site_symmetry_multiplicity
_atom_site_calc_flag
_atom_site_refinement_flags
C1 C 0.6953(4) 0.4925(3) 0.5026(4) 0.0534(12) Uani 1 1 d .
H1 H 0.6702 0.4396 0.5062 0.064 Uiso 1 1 calc R
C2 C 0.7882(3) 0.5197(3) 0.5950(4) 0.0503(12) Uani 1 1 d .
H2 H 0.7718 0.5212 0.6448 0.060 Uiso 1 1 calc R
C3 C 0.8274(4) 0.6046(3) 0.6040(4) 0.0569(13) Uani 1 1 d .
C4 C 0.8602(4) 0.6699(4) 0.6086(4) 0.0659(15) Uani 1 1 d .
C5 C 0.9025(5) 0.7512(4) 0.6129(6) 0.086(2) Uani 1 1 d .
H5A H 0.9285 0.7825 0.6755 0.103 Uiso 1 1 calc R
H5B H 0.8536 0.7810 0.5708 0.103 Uiso 1 1 calc R
C6 C 0.9826(6) 0.7438(5) 0.5859(7) 0.113(3) Uani 1 1 d .
H6A H 0.9565 0.7106 0.5243 0.135 Uiso 1 1 calc R
H6B H 1.0024 0.7982 0.5823 0.135 Uiso 1 1 calc R
C7 C 1.0636(6) 0.7091(5) 0.6478(7) 0.108(3) Uani 1 1 d .
H7A H 1.1059 0.7017 0.6218 0.130 Uiso 1 1 calc R
H7B H 1.0440 0.6552 0.6530 0.130 Uiso 1 1 calc R
C8 C 0.7030(4) 0.4797(3) 0.4148(4) 0.0550(13) Uani 1 1 d .
C9 C 0.6860(5) 0.4016(4) 0.3641(4) 0.0686(15) Uani 1 1 d .
H9 H 0.6659 0.3580 0.3821 0.082 Uiso 1 1 calc R
C10 C 0.6986(6) 0.3873(4) 0.2866(5) 0.084(2) Uani 1 1 d .
H10 H 0.6855 0.3342 0.2527 0.101 Uiso 1 1 calc R
C11 C 0.7291(6) 0.4482(5) 0.2593(5) 0.088(2) Uani 1 1 d .
H11 H 0.7398 0.4373 0.2087 0.105 Uiso 1 1 calc R
C12 C 0.7444(6) 0.5278(5) 0.3081(5) 0.094(2) Uani 1 1 d .
H12 H 0.7639 0.5706 0.2887 0.113 Uiso 1 1 calc R
C13 C 0.7311(5) 0.5447(4) 0.3855(4) 0.0699(16) Uani 1 1 d .
H13 H 0.7408 0.5984 0.4171 0.084 Uiso 1 1 calc R
C14 C 0.9388(5) 0.4558(5) 0.5434(6) 0.091(2) Uani 1 1 d .
H14A H 1.0006 0.4367 0.5699 0.136 Uiso 1 1 calc R
H14B H 0.9435 0.5117 0.5353 0.136 Uiso 1 1 calc R
H14C H 0.8981 0.4219 0.4841 0.136 Uiso 1 1 calc R
C15 C 0.8427(5) 0.3435(4) 0.6126(5) 0.085(2) Uani 1 1 d .
H15A H 0.7997 0.3215 0.5483 0.128 Uiso 1 1 calc R
H15B H 0.8102 0.3436 0.6480 0.128 Uiso 1 1 calc R
H15C H 0.8946 0.3103 0.6360 0.128 Uiso 1 1 calc R
C16 C 0.9820(5) 0.4929(4) 0.7432(5) 0.086(2) Uani 1 1 d .
H16A H 1.0330 0.4585 0.7619 0.129 Uiso 1 1 calc R
H16B H 0.9561 0.4950 0.7847 0.129 Uiso 1 1 calc R
H16C H 1.0053 0.5474 0.7453 0.129 Uiso 1 1 calc R
C17 C 0.6593(3) 0.7660(3) 0.7228(3) 0.0468(11) Uani 1 1 d .
H17 H 0.6374 0.7076 0.6975 0.056 Uiso 1 1 calc R
C18 C 0.7694(3) 0.7756(3) 0.7619(4) 0.0515(12) Uani 1 1 d .
H18 H 0.7792 0.7452 0.7124 0.062 Uiso 1 1 calc R
C19 C 0.8071(4) 0.8595(4) 0.7752(4) 0.0634(14) Uani 1 1 d .
C20 C 0.8383(4) 0.9272(4) 0.7860(6) 0.084(2) Uani 1 1 d .
C21 C 0.8796(6) 1.0120(5) 0.7967(8) 0.123(3) Uani 1 1 d .
H21A H 0.8632 1.0227 0.7352 0.148 Uiso 1 1 calc R
H21B H 0.8497 1.0506 0.8219 0.148 Uiso 1 1 calc R
C22 C 0.9740(9) 1.0275(6) 0.8510(13) 0.228(9) Uani 1 1 d .
H22A H 0.9880 1.0260 0.9144 0.273 Uiso 1 1 calc R
H22B H 0.9909 1.0836 0.8494 0.273 Uiso 1 1 calc R
C23 C 1.0429(10) 0.9716(9) 0.8309(10) 0.177(5) Uiso 1 1 d .
H23A H 1.0256 0.9149 0.8301 0.213 Uiso 1 1 calc R
H23B H 1.0327 0.9753 0.7691 0.213 Uiso 1 1 calc R
C24 C 0.6267(3) 0.7920(3) 0.7927(3) 0.0462(11) Uani 1 1 d .
C25 C 0.5819(4) 0.7339(4) 0.8129(4) 0.0628(14) Uani 1 1 d .
H25 H 0.5695 0.6799 0.7816 0.075 Uiso 1 1 calc R
C26 C 0.5544(5) 0.7557(5) 0.8812(5) 0.0814(19) Uani 1 1 d .
H26 H 0.5226 0.7165 0.8939 0.098 Uiso 1 1 calc R
C27 C 0.5745(5) 0.8343(5) 0.9283(5) 0.0794(19) Uani 1 1 d .
H27 H 0.5592 0.8481 0.9755 0.095 Uiso 1 1 calc R
C28 C 0.6172(4) 0.8932(4) 0.9067(4) 0.0738(17) Uani 1 1 d .
H28 H 0.6290 0.9473 0.9379 0.089 Uiso 1 1 calc R
C29 C 0.6425(4) 0.8726(3) 0.8392(4) 0.0583(13) Uani 1 1 d .
H29 H 0.6707 0.9130 0.8243 0.070 Uiso 1 1 calc R
C30 C 0.8376(5) 0.7780(4) 0.9722(4) 0.084(2) Uani 1 1 d .
H30A H 0.8831 0.7579 1.0262 0.127 Uiso 1 1 calc R
H30B H 0.7750 0.7651 0.9626 0.127 Uiso 1 1 calc R
H30C H 0.8504 0.8365 0.9812 0.127 Uiso 1 1 calc R
C31 C 0.8061(5) 0.6178(4) 0.8443(5) 0.089(2) Uani 1 1 d .
H31A H 0.8264 0.5981 0.9018 0.133 Uiso 1 1 calc R
H31B H 0.8331 0.5882 0.8099 0.133 Uiso 1 1 calc R
H31C H 0.7382 0.6095 0.8083 0.133 Uiso 1 1 calc R
C32 C 0.9680(5) 0.7463(6) 0.8897(6) 0.114(3) Uani 1 1 d .
H32A H 0.9798 0.8017 0.8842 0.171 Uiso 1 1 calc R
H32B H 0.9757 0.7088 0.8443 0.171 Uiso 1 1 calc R
H32C H 1.0121 0.7372 0.9510 0.171 Uiso 1 1 calc R
C33 C 0.6503(3) 1.0138(3) 0.4270(3) 0.0472(11) Uani 1 1 d .
H33 H 0.6263 1.0673 0.4328 0.057 Uiso 1 1 calc R
C34 C 0.6219(3) 0.9865(3) 0.3221(3) 0.0487(11) Uani 1 1 d .
H34 H 0.5535 0.9896 0.2860 0.058 Uiso 1 1 calc R
C35 C 0.6385(4) 0.9008(3) 0.3016(3) 0.0507(12) Uani 1 1 d .
C36 C 0.6555(4) 0.8325(3) 0.2854(4) 0.0613(14) Uani 1 1 d .
C37 C 0.6765(5) 0.7485(4) 0.2654(5) 0.0775(18) Uani 1 1 d .
H37A H 0.6237 0.7106 0.2531 0.093 Uiso 1 1 calc R
H37B H 0.7318 0.7371 0.3203 0.093 Uiso 1 1 calc R
C38 C 0.6945(7) 0.7326(6) 0.1851(6) 0.118(3) Uani 1 1 d .
H38A H 0.7028 0.6748 0.1740 0.141 Uiso 1 1 calc R
H38B H 0.6387 0.7434 0.1302 0.141 Uiso 1 1 calc R
C39 C 0.7772(10) 0.7813(6) 0.1957(10) 0.160(5) Uani 1 1 d .
H39A H 0.7741 0.8388 0.2158 0.192 Uiso 1 1 calc R
H39B H 0.7746 0.7759 0.1356 0.192 Uiso 1 1 calc R
C40 C 0.7553(3) 1.0250(3) 0.4919(3) 0.0487(11) Uani 1 1 d .
C41 C 0.7985(4) 1.1034(3) 0.5375(4) 0.0662(15) Uani 1 1 d .
H41 H 0.7618 1.1473 0.5308 0.079 Uiso 1 1 calc R
C42 C 0.8966(4) 1.1172(4) 0.5934(5) 0.084(2) Uani 1 1 d .
H42 H 0.9252 1.1701 0.6236 0.101 Uiso 1 1 calc R
C43 C 0.9498(4) 1.0536(4) 0.6034(6) 0.092(2) Uani 1 1 d .
H43 H 1.0153 1.0631 0.6397 0.110 Uiso 1 1 calc R
C44 C 0.9081(4) 0.9740(4) 0.5605(5) 0.086(2) Uani 1 1 d .
H44 H 0.9454 0.9305 0.5680 0.103 Uiso 1 1 calc R
C45 C 0.8103(4) 0.9599(3) 0.5062(4) 0.0617(14) Uani 1 1 d .
H45 H 0.7818 0.9065 0.4794 0.074 Uiso 1 1 calc R
C46 C 0.8070(5) 1.0355(4) 0.3201(6) 0.085(2) Uani 1 1 d .
H46A H 0.8136 0.9777 0.3114 0.127 Uiso 1 1 calc R
H46B H 0.8408 1.0583 0.3854 0.127 Uiso 1 1 calc R
H46C H 0.8323 1.0623 0.2881 0.127 Uiso 1 1 calc R
C47 C 0.6653(5) 1.1615(4) 0.2985(5) 0.0819(19) Uani 1 1 d .
H47A H 0.7049 1.1823 0.3638 0.123 Uiso 1 1 calc R
H47B H 0.6003 1.1673 0.2818 0.123 Uiso 1 1 calc R
H47C H 0.6827 1.1919 0.2631 0.123 Uiso 1 1 calc R
C48 C 0.6172(5) 1.0107(4) 0.1458(4) 0.084(2) Uani 1 1 d .
H48A H 0.6406 1.0421 0.1155 0.126 Uiso 1 1 calc R
H48B H 0.5506 1.0151 0.1214 0.126 Uiso 1 1 calc R
H48C H 0.6278 0.9541 0.1349 0.126 Uiso 1 1 calc R
C49 C 0.3647(4) 0.7422(3) 0.2692(3) 0.0523(12) Uani 1 1 d .
H49 H 0.3725 0.8004 0.2967 0.063 Uiso 1 1 calc R
C50 C 0.4075(4) 0.7353(4) 0.2038(4) 0.0605(14) Uani 1 1 d .
H50 H 0.4685 0.7692 0.2388 0.073 Uiso 1 1 calc R
C51 C 0.4304(4) 0.6520(4) 0.1838(4) 0.0604(14) Uani 1 1 d .
C52 C 0.4477(5) 0.5845(5) 0.1674(5) 0.0803(19) Uani 1 1 d .
C53 C 0.4633(7) 0.4995(6) 0.1413(6) 0.126(3) Uani 1 1 d .
H53A H 0.4472 0.4634 0.1738 0.151 Uiso 1 1 calc R
H53B H 0.5293 0.4961 0.1581 0.151 Uiso 1 1 calc R
C54 C 0.3904(18) 0.4697(8) 0.0198(19) 0.353(19) Uani 1 1 d .
H54A H 0.3854 0.5135 -0.0148 0.423 Uiso 1 1 calc R
H54B H 0.4070 0.4202 -0.0063 0.423 Uiso 1 1 calc R
C55 C 0.3110(17) 0.4563(8) 0.0324(13) 0.240(10) Uani 1 1 d .
H55A H 0.3019 0.5061 0.0651 0.288 Uiso 1 1 calc R
H55B H 0.3202 0.4131 0.0687 0.288 Uiso 1 1 calc R
C56 C 0.2603(4) 0.7128(3) 0.2236(4) 0.0522(12) Uani 1 1 d .
C57 C 0.2268(4) 0.6314(4) 0.1823(4) 0.0638(14) Uani 1 1 d .
H57 H 0.2685 0.5924 0.1851 0.077 Uiso 1 1 calc R
C58 C 0.1297(5) 0.6089(4) 0.1366(5) 0.0757(17) Uani 1 1 d .
H58 H 0.1062 0.5546 0.1081 0.091 Uiso 1 1 calc R
C59 C 0.0698(4) 0.6653(5) 0.1335(5) 0.085(2) Uani 1 1 d .
H59 H 0.0049 0.6503 0.1009 0.102 Uiso 1 1 calc R
C60 C 0.1033(5) 0.7432(5) 0.1772(5) 0.086(2) Uani 1 1 d .
H60 H 0.0613 0.7812 0.1767 0.103 Uiso 1 1 calc R
C61 C 0.1979(4) 0.7674(4) 0.2222(4) 0.0655(15) Uani 1 1 d .
H61 H 0.2199 0.8216 0.2520 0.079 Uiso 1 1 calc R
C62 C 0.2341(5) 0.7036(5) 0.0028(5) 0.099(2) Uani 1 1 d .
H62A H 0.1831 0.7128 0.0161 0.149 Uiso 1 1 calc R
H62B H 0.2490 0.6479 0.0067 0.149 Uiso 1 1 calc R
H62C H 0.2155 0.7135 -0.0588 0.149 Uiso 1 1 calc R
C63 C 0.3081(10) 0.8786(5) 0.1118(6) 0.159(5) Uani 1 1 d .
H63A H 0.2825 0.8796 0.1534 0.238 Uiso 1 1 calc R
H63B H 0.2615 0.8928 0.0541 0.238 Uiso 1 1 calc R
H63C H 0.3633 0.9176 0.1395 0.238 Uiso 1 1 calc R
C64 C 0.4231(6) 0.7799(7) 0.0427(6) 0.130(4) Uani 1 1 d .
H64A H 0.3924 0.7995 -0.0154 0.195 Uiso 1 1 calc R
H64B H 0.4416 0.7260 0.0329 0.195 Uiso 1 1 calc R
H64C H 0.4782 0.8167 0.0862 0.195 Uiso 1 1 calc R
Cl1 Cl 1.1266(2) 0.7701(2) 0.7613(2) 0.1544(11) Uani 1 1 d .
Cl2 Cl 1.1501(3) 0.9930(3) 0.9011(3) 0.2020(17) Uani 1 1 d .
Cl3 Cl 0.8809(3) 0.7523(3) 0.2727(5) 0.332(5) Uani 1 1 d .
Cl4 Cl 0.2192(4) 0.4296(3) -0.0711(3) 0.2162(19) Uani 1 1 d .
Cl5 Cl 0.41528(10) 0.49372(9) 0.34465(10) 0.0661(4) Uani 1 1 d .
Cl6 Cl 0.40221(10) 0.75120(11) 0.52434(11) 0.0772(5) Uani 1 1 d .
Cl7 Cl 0.64053(9) 0.75261(8) 0.46886(9) 0.0557(3) Uani 1 1 d .
Cl8 Cl 0.38787(9) 0.98686(9) 0.35155(9) 0.0605(4) Uani 1 1 d .
N1 N 0.6248(3) 0.5528(3) 0.4979(3) 0.0567(11) Uani 1 1 d .
H1A H 0.6482 0.6030 0.5013 0.085 Uiso 1 1 calc R
H1B H 0.6134 0.5523 0.5452 0.085 Uiso 1 1 calc R
H1C H 0.5710 0.5387 0.4443 0.085 Uiso 1 1 calc R
N2 N 0.6124(3) 0.8126(3) 0.6422(3) 0.0523(10) Uani 1 1 d .
H2A H 0.5498 0.8021 0.6151 0.078 Uiso 1 1 calc R
H2B H 0.6317 0.7967 0.6009 0.078 Uiso 1 1 calc R
H2C H 0.6283 0.8663 0.6636 0.078 Uiso 1 1 calc R
N3 N 0.6007(3) 0.9546(3) 0.4532(3) 0.0511(10) Uani 1 1 d .
H3A H 0.6175 0.9045 0.4444 0.077 Uiso 1 1 calc R
H3B H 0.5383 0.9544 0.4179 0.077 Uiso 1 1 calc R
H3C H 0.6165 0.9698 0.5128 0.077 Uiso 1 1 calc R
N4 N 0.4209(3) 0.6962(3) 0.3481(3) 0.0524(10) Uani 1 1 d .
H4A H 0.4021 0.7062 0.3906 0.079 Uiso 1 1 calc R
H4B H 0.4822 0.7129 0.3741 0.079 Uiso 1 1 calc R
H4C H 0.4113 0.6425 0.3258 0.079 Uiso 1 1 calc R
S1 S 0.88846(11) 0.45030(9) 0.62289(12) 0.0676(4) Uani 1 1 d .
S2 S 0.84553(11) 0.72906(9) 0.86955(11) 0.0658(4) Uani 1 1 d .
S3 S 0.68048(11) 1.05117(9) 0.27306(11) 0.0664(4) Uani 1 1 d .
S4 S 0.34086(14) 0.77542(12) 0.08944(12) 0.0819(5) Uani 1 1 d .

loop_
_atom_site_aniso_label
_atom_site_aniso_U_11
_atom_site_aniso_U_22
_atom_site_aniso_U_33
_atom_site_aniso_U_23
_atom_site_aniso_U_13
_atom_site_aniso_U_12
C1 0.050(3) 0.043(3) 0.069(3) 0.012(2) 0.030(3) 0.005(2)
C2 0.045(3) 0.048(3) 0.061(3) 0.012(2) 0.028(2) 0.008(2)
C3 0.042(3) 0.055(3) 0.066(3) 0.010(3) 0.020(3) 0.012(2)
C4 0.057(3) 0.052(3) 0.086(4) 0.019(3) 0.030(3) 0.012(3)
C5 0.067(4) 0.051(3) 0.139(6) 0.029(4) 0.047(4) 0.008(3)
C6 0.104(7) 0.083(5) 0.156(8) 0.040(5) 0.061(6) 0.006(5)
C7 0.096(6) 0.088(5) 0.154(8) 0.008(5) 0.074(6) -0.002(5)
C8 0.059(3) 0.051(3) 0.057(3) 0.013(2) 0.029(3) 0.010(2)
C9 0.081(4) 0.051(3) 0.074(4) 0.009(3) 0.038(3) 0.009(3)
C10 0.118(6) 0.062(4) 0.078(4) 0.006(3) 0.052(4) 0.024(4)
C11 0.126(6) 0.079(5) 0.080(4) 0.019(4) 0.065(5) 0.031(4)
C12 0.134(7) 0.091(5) 0.090(5) 0.038(4) 0.073(5) 0.021(5)
C13 0.101(5) 0.048(3) 0.071(4) 0.015(3) 0.049(4) 0.009(3)
C14 0.091(5) 0.096(5) 0.122(6) 0.028(4) 0.078(5) 0.023(4)
C15 0.077(4) 0.058(4) 0.114(5) 0.036(4) 0.036(4) 0.006(3)
C16 0.068(4) 0.085(5) 0.093(5) 0.026(4) 0.025(4) 0.014(3)
C17 0.045(3) 0.048(3) 0.045(3) 0.008(2) 0.021(2) 0.012(2)
C18 0.044(3) 0.054(3) 0.058(3) 0.012(2) 0.026(2) 0.012(2)
C19 0.044(3) 0.068(4) 0.078(4) 0.026(3) 0.027(3) 0.011(3)
C20 0.050(4) 0.075(4) 0.131(6) 0.040(4) 0.040(4) 0.014(3)
C21 0.081(6) 0.066(5) 0.215(11) 0.039(6) 0.063(6) 0.009(4)
C22 0.117(10) 0.078(7) 0.41(2) 0.010(10) 0.076(13) -0.028(6)
C24 0.036(2) 0.055(3) 0.046(3) 0.014(2) 0.018(2) 0.011(2)
C25 0.063(3) 0.059(3) 0.072(4) 0.016(3) 0.036(3) 0.008(3)
C26 0.083(5) 0.095(5) 0.097(5) 0.040(4) 0.061(4) 0.019(4)
C27 0.087(5) 0.101(5) 0.071(4) 0.021(4) 0.053(4) 0.029(4)
C28 0.075(4) 0.082(4) 0.070(4) 0.003(3) 0.042(3) 0.021(3)
C29 0.056(3) 0.059(3) 0.062(3) 0.006(3) 0.032(3) 0.007(3)
C30 0.079(4) 0.085(5) 0.058(4) 0.004(3) 0.010(3) 0.028(4)
C31 0.101(5) 0.061(4) 0.081(4) 0.010(3) 0.026(4) 0.015(4)
C32 0.050(4) 0.160(8) 0.132(7) 0.074(6) 0.032(4) 0.026(4)
C33 0.049(3) 0.044(3) 0.055(3) 0.010(2) 0.029(2) 0.013(2)
C34 0.043(3) 0.052(3) 0.054(3) 0.010(2) 0.025(2) 0.013(2)
C35 0.049(3) 0.056(3) 0.053(3) 0.010(2) 0.030(2) 0.005(2)
C36 0.066(4) 0.051(3) 0.077(4) 0.011(3) 0.043(3) 0.009(3)
C37 0.094(5) 0.050(3) 0.107(5) 0.003(3) 0.066(4) 0.008(3)
C38 0.130(8) 0.108(7) 0.102(6) -0.001(5) 0.050(6) 0.044(6)
C39 0.234(14) 0.091(7) 0.261(15) 0.027(8) 0.204(14) 0.027(8)
C40 0.044(3) 0.044(3) 0.055(3) 0.009(2) 0.023(2) 0.008(2)
C41 0.054(3) 0.050(3) 0.082(4) 0.006(3) 0.024(3) 0.013(3)
C42 0.053(4) 0.058(4) 0.108(5) 0.008(3) 0.015(4) 0.001(3)
C43 0.042(3) 0.081(5) 0.124(6) 0.020(4) 0.017(4) 0.007(3)
C44 0.054(4) 0.070(4) 0.110(5) 0.020(4) 0.020(4) 0.026(3)
C45 0.049(3) 0.048(3) 0.069(4) 0.009(3) 0.014(3) 0.011(2)
C46 0.070(4) 0.088(5) 0.124(6) 0.028(4) 0.066(4) 0.020(3)
C47 0.112(5) 0.052(3) 0.106(5) 0.028(3) 0.068(5) 0.024(3)
C48 0.114(6) 0.088(5) 0.068(4) 0.023(3) 0.055(4) 0.028(4)
C49 0.059(3) 0.047(3) 0.052(3) 0.008(2) 0.027(3) 0.003(2)
C50 0.055(3) 0.066(4) 0.059(3) 0.011(3) 0.027(3) -0.005(3)
C51 0.054(3) 0.076(4) 0.056(3) 0.019(3) 0.028(3) 0.011(3)
C52 0.077(4) 0.099(5) 0.066(4) 0.019(4) 0.034(3) 0.024(4)
C53 0.148(8) 0.115(7) 0.115(7) 0.023(6) 0.062(6) 0.075(6)
C54 0.61(4) 0.104(9) 0.62(4) -0.095(16) 0.56(4) -0.065(15)
C55 0.42(3) 0.124(11) 0.243(19) -0.036(11) 0.23(2) -0.050(14)
C56 0.056(3) 0.052(3) 0.052(3) 0.019(2) 0.026(2) 0.008(2)
C57 0.058(3) 0.065(4) 0.071(4) 0.016(3) 0.032(3) 0.010(3)
C58 0.065(4) 0.075(4) 0.076(4) 0.018(3) 0.024(3) -0.005(3)
C59 0.046(3) 0.104(6) 0.102(5) 0.048(5) 0.024(3) 0.012(4)
C60 0.070(5) 0.079(5) 0.115(6) 0.044(4) 0.042(4) 0.034(4)
C61 0.061(4) 0.061(3) 0.078(4) 0.029(3) 0.031(3) 0.022(3)
C62 0.076(5) 0.137(7) 0.060(4) 0.030(4) 0.011(4) -0.008(4)
C63 0.306(16) 0.083(6) 0.107(7) 0.050(5) 0.106(9) 0.069(8)
C64 0.093(6) 0.215(11) 0.101(6) 0.075(7) 0.050(5) 0.005(6)
Cl1 0.124(2) 0.206(3) 0.138(2) 0.043(2) 0.0640(19) 0.004(2)
Cl2 0.172(3) 0.198(4) 0.198(4) -0.019(3) 0.074(3) 0.007(3)
Cl3 0.093(2) 0.257(5) 0.501(10) -0.138(6) 0.089(4) -0.043(3)
Cl4 0.249(5) 0.190(4) 0.194(4) -0.001(3) 0.104(4) 0.055(3)
Cl5 0.0550(8) 0.0714(9) 0.0652(9) 0.0138(7) 0.0237(7) 0.0029(7)
Cl6 0.0559(9) 0.1093(13) 0.0644(9) 0.0026(8) 0.0314(7) 0.0029(8)
Cl7 0.0537(7) 0.0582(8) 0.0605(8) 0.0126(6) 0.0313(6) 0.0108(6)
Cl8 0.0560(8) 0.0664(9) 0.0582(8) 0.0127(6) 0.0263(6) 0.0160(6)
N1 0.045(2) 0.059(3) 0.064(3) 0.010(2) 0.026(2) 0.007(2)
N2 0.047(2) 0.064(3) 0.045(2) 0.011(2) 0.0208(19) 0.011(2)
N3 0.048(2) 0.056(2) 0.055(2) 0.010(2) 0.030(2) 0.0111(19)
N4 0.047(2) 0.060(3) 0.046(2) 0.0120(19) 0.0178(19) 0.0055(19)
S1 0.0629(9) 0.0606(9) 0.0908(11) 0.0261(8) 0.0429(8) 0.0137(7)
S2 0.0571(9) 0.0644(9) 0.0690(9) 0.0160(7) 0.0239(7) 0.0157(7)
S3 0.0764(10) 0.0599(9) 0.0815(10) 0.0224(7) 0.0501(9) 0.0201(7)
S4 0.0899(12) 0.0912(12) 0.0692(10) 0.0275(9) 0.0388(9) 0.0057(10)

loop_
_atom_type_symbol
_atom_type_description
_atom_type_scat_dispersion_real
_atom_type_scat_dispersion_imag
_atom_type_scat_source
C C 0.0033 0.0016 'International Tables Vol C Tables 4.2.6.8 and 6.1.1.4'
H H 0.0000 0.0000 'International Tables Vol C Tables 4.2.6.8 and 6.1.1.4'
N N 0.0061 0.0033 'International Tables Vol C Tables 4.2.6.8 and 6.1.1.4'
S S 0.1246 0.1234 'International Tables Vol C Tables 4.2.6.8 and 6.1.1.4'
Cl Cl 0.1484 0.1585 'International Tables Vol C Tables 4.2.6.8 and 6.1.1.4'

loop_
_geom_angle_atom_site_label_1
_geom_angle_atom_site_label_2
_geom_angle_atom_site_label_3
_geom_angle
N1 C1 C8 111.2(4)
N1 C1 C2 108.2(4)
C8 C1 C2 116.5(4)
N1 C1 H1 106.8
C8 C1 H1 106.8
C2 C1 H1 106.8
C3 C2 C1 112.4(4)
C3 C2 S1 107.7(3)
C1 C2 S1 117.3(3)
C3 C2 H2 106.3
C1 C2 H2 106.3
S1 C2 H2 106.3
C4 C3 C2 176.8(6)
C3 C4 C5 178.5(7)
C4 C5 C6 111.9(6)
C4 C5 H5A 109.2
C6 C5 H5A 109.2
C4 C5 H5B 109.2
C6 C5 H5B 109.2
H5A C5 H5B 107.9
C7 C6 C5 115.2(8)
C7 C6 H6A 108.5
C5 C6 H6A 108.5
C7 C6 H6B 108.5
C5 C6 H6B 108.5
H6A C6 H6B 107.5
C6 C7 Cl1 113.4(7)
C6 C7 H7A 108.9
Cl1 C7 H7A 108.9
C6 C7 H7B 108.9
Cl1 C7 H7B 108.9
H7A C7 H7B 107.7
C9 C8 C13 118.9(5)
C9 C8 C1 119.4(5)
C13 C8 C1 121.6(5)
C8 C9 C10 120.6(6)
C8 C9 H9 119.7
C10 C9 H9 119.7
C11 C10 C9 121.6(6)
C11 C10 H10 119.2
C9 C10 H10 119.2
C10 C11 C12 118.7(7)
C10 C11 H11 120.6
C12 C11 H11 120.6
C11 C12 C13 121.4(7)
C11 C12 H12 119.3
C13 C12 H12 119.3
C12 C13 C8 118.8(6)
C12 C13 H13 120.6
C8 C13 H13 120.6
S1 C14 H14A 109.5
S1 C14 H14B 109.5
H14A C14 H14B 109.5
S1 C14 H14C 109.5
H14A C14 H14C 109.5
H14B C14 H14C 109.5
S1 C15 H15A 109.5
S1 C15 H15B 109.5
H15A C15 H15B 109.5
S1 C15 H15C 109.5
H15A C15 H15C 109.5
H15B C15 H15C 109.5
S1 C16 H16A 109.5
S1 C16 H16B 109.5
H16A C16 H16B 109.5
S1 C16 H16C 109.5
H16A C16 H16C 109.5
H16B C16 H16C 109.5
C24 C17 N2 109.9(4)
C24 C17 C18 115.6(4)
N2 C17 C18 109.0(4)
C24 C17 H17 107.3
N2 C17 H17 107.3
C18 C17 H17 107.3
C19 C18 C17 113.2(4)
C19 C18 S2 109.8(4)
C17 C18 S2 117.2(3)
C19 C18 H18 105.2
C17 C18 H18 105.2
S2 C18 H18 105.2
C20 C19 C18 179.5(6)
C19 C20 C21 177.3(9)
C22 C21 C20 116.3(8)
C22 C21 H21A 108.2
C20 C21 H21A 108.2
C22 C21 H21B 108.2
C20 C21 H21B 108.2
H21A C21 H21B 107.4
C21 C22 C23 120.4(12)
C21 C22 H22A 107.2
C23 C22 H22A 107.2
C21 C22 H22B 107.2
C23 C22 H22B 107.2
H22A C22 H22B 106.9
Cl2 C23 C22 115.7(11)
Cl2 C23 H23A 108.4
C22 C23 H23A 108.4
Cl2 C23 H23B 108.4
C22 C23 H23B 108.4
H23A C23 H23B 107.4
C25 C24 C29 118.8(5)
C25 C24 C17 118.8(5)
C29 C24 C17 122.4(5)
C24 C25 C26 120.0(6)
C24 C25 H25 120.0
C26 C25 H25 120.0
C27 C26 C25 119.7(6)
C27 C26 H26 120.1
C25 C26 H26 120.1
C26 C27 C28 120.5(6)
C26 C27 H27 119.8
C28 C27 H27 119.8
C29 C28 C27 119.9(6)
C29 C28 H28 120.0
C27 C28 H28 120.0
C28 C29 C24 120.9(6)
C28 C29 H29 119.5
C24 C29 H29 119.5
S2 C30 H30A 109.5
S2 C30 H30B 109.5
H30A C30 H30B 109.5
S2 C30 H30C 109.5
H30A C30 H30C 109.5
H30B C30 H30C 109.5
S2 C31 H31A 109.5
S2 C31 H31B 109.5
H31A C31 H31B 109.5
S2 C31 H31C 109.5
H31A C31 H31C 109.5
H31B C31 H31C 109.5
S2 C32 H32A 109.5
S2 C32 H32B 109.5
H32A C32 H32B 109.5
S2 C32 H32C 109.5
H32A C32 H32C 109.5
H32B C32 H32C 109.5
N3 C33 C40 112.1(4)
N3 C33 C34 109.0(4)
C40 C33 C34 114.0(4)
N3 C33 H33 107.2
C40 C33 H33 107.2
C34 C33 H33 107.2
C35 C34 C33 112.1(4)
C35 C34 S3 107.1(3)
C33 C34 S3 116.8(3)
C35 C34 H34 106.8
C33 C34 H34 106.8
S3 C34 H34 106.8
C36 C35 C34 177.2(5)
C35 C36 C37 179.9(7)
C36 C37 C38 114.1(6)
C36 C37 H37A 108.7
C38 C37 H37A 108.7
C36 C37 H37B 108.7
C38 C37 H37B 108.7
H37A C37 H37B 107.6
C39 C38 C37 115.5(8)
C39 C38 H38A 108.4
C37 C38 H38A 108.4
C39 C38 H38B 108.4
C37 C38 H38B 108.4
H38A C38 H38B 107.5
C38 C39 Cl3 113.1(8)
C38 C39 H39A 109.0
Cl3 C39 H39A 109.0
C38 C39 H39B 109.0
Cl3 C39 H39B 109.0
H39A C39 H39B 107.8
C45 C40 C41 119.0(5)
C45 C40 C33 122.1(5)
C41 C40 C33 118.8(4)
C40 C41 C42 120.6(5)
C40 C41 H41 119.7
C42 C41 H41 119.7
C43 C42 C41 119.7(6)
C43 C42 H42 120.2
C41 C42 H42 120.2
C42 C43 C44 120.9(6)
C42 C43 H43 119.5
C44 C43 H43 119.5
C43 C44 C45 119.5(6)
C43 C44 H44 120.3
C45 C44 H44 120.3
C40 C45 C44 120.1(5)
C40 C45 H45 119.9
C44 C45 H45 119.9
S3 C46 H46A 109.5
S3 C46 H46B 109.5
H46A C46 H46B 109.5
S3 C46 H46C 109.5
H46A C46 H46C 109.5
H46B C46 H46C 109.5
S3 C47 H47A 109.5
S3 C47 H47B 109.5
H47A C47 H47B 109.5
S3 C47 H47C 109.5
H47A C47 H47C 109.5
H47B C47 H47C 109.5
S3 C48 H48A 109.5
S3 C48 H48B 109.5
H48A C48 H48B 109.5
S3 C48 H48C 109.5
H48A C48 H48C 109.5
H48B C48 H48C 109.5
N4 C49 C56 109.6(4)
N4 C49 C50 109.1(4)
C56 C49 C50 115.6(4)
N4 C49 H49 107.4
C56 C49 H49 107.4
C50 C49 H49 107.4
C51 C50 C49 112.6(5)
C51 C50 S4 108.7(4)
C49 C50 S4 118.1(4)
C51 C50 H50 105.5
C49 C50 H50 105.5
S4 C50 H50 105.5
C52 C51 C50 179.2(6)
C51 C52 C53 176.3(8)
C52 C53 C54 107.7(8)
C52 C53 H53A 110.2
C54 C53 H53A 110.2
C52 C53 H53B 110.2
C54 C53 H53B 110.2
H53A C53 H53B 108.5
C55 C54 C53 90.1(15)
C55 C54 H54A 113.6
C53 C54 H54A 113.6
C55 C54 H54B 113.6
C53 C54 H54B 113.6
H54A C54 H54B 110.9
C54 C55 Cl4 107.0(16)
C54 C55 H55A 110.3
Cl4 C55 H55A 110.3
C54 C55 H55B 110.3
Cl4 C55 H55B 110.3
H55A C55 H55B 108.6
C61 C56 C57 119.1(5)
C61 C56 C49 119.5(5)
C57 C56 C49 121.4(5)
C56 C57 C58 118.9(6)
C56 C57 H57 120.5
C58 C57 H57 120.5
C59 C58 C57 120.2(6)
C59 C58 H58 119.9
C57 C58 H58 119.9
C58 C59 C60 120.3(6)
C58 C59 H59 119.9
C60 C59 H59 119.9
C59 C60 C61 121.0(6)
C59 C60 H60 119.5
C61 C60 H60 119.5
C56 C61 C60 120.3(6)
C56 C61 H61 119.8
C60 C61 H61 119.8
S4 C62 H62A 109.5
S4 C62 H62B 109.5
H62A C62 H62B 109.5
S4 C62 H62C 109.5
H62A C62 H62C 109.5
H62B C62 H62C 109.5
S4 C63 H63A 109.5
S4 C63 H63B 109.5
H63A C63 H63B 109.5
S4 C63 H63C 109.5
H63A C63 H63C 109.5
H63B C63 H63C 109.5
S4 C64 H64A 109.5
S4 C64 H64B 109.5
H64A C64 H64B 109.5
S4 C64 H64C 109.5
H64A C64 H64C 109.5
H64B C64 H64C 109.5
C1 N1 H1A 109.5
C1 N1 H1B 109.5
H1A N1 H1B 109.5
C1 N1 H1C 109.5
H1A N1 H1C 109.5
H1B N1 H1C 109.5
C17 N2 H2A 109.5
C17 N2 H2B 109.5
H2A N2 H2B 109.5
C17 N2 H2C 109.5
H2A N2 H2C 109.5
H2B N2 H2C 109.5
C33 N3 H3A 109.5
C33 N3 H3B 109.5
H3A N3 H3B 109.5
C33 N3 H3C 109.5
H3A N3 H3C 109.5
H3B N3 H3C 109.5
C49 N4 H4A 109.5
C49 N4 H4B 109.5
H4A N4 H4B 109.5
C49 N4 H4C 109.5
H4A N4 H4C 109.5
H4B N4 H4C 109.5
C16 S1 C15 111.9(3)
C16 S1 C14 108.0(4)
C15 S1 C14 111.4(4)
C16 S1 C2 106.1(3)
C15 S1 C2 109.2(3)
C14 S1 C2 110.1(3)
C30 S2 C32 110.4(4)
C30 S2 C31 108.9(4)
C32 S2 C31 111.5(4)
C30 S2 C18 112.4(3)
C32 S2 C18 104.8(3)
C31 S2 C18 108.8(3)
C46 S3 C48 108.8(3)
C46 S3 C47 110.9(3)
C48 S3 C47 111.5(3)
C46 S3 C34 111.2(3)
C48 S3 C34 104.4(3)
C47 S3 C34 110.0(3)
C63 S4 C64 109.7(5)
C63 S4 C62 111.1(5)
C64 S4 C62 108.4(4)
C63 S4 C50 109.8(3)
C64 S4 C50 106.4(3)
C62 S4 C50 111.3(3)

loop_
_geom_bond_atom_site_label_1
_geom_bond_atom_site_label_2
_geom_bond_distance
C1 N1 1.507(6)
C1 C8 1.509(7)
C1 C2 1.542(7)
C1 H1 0.9800
C2 C3 1.488(7)
C2 S1 1.912(5)
C2 H2 0.9800
C3 C4 1.172(8)
C4 C5 1.475(8)
C5 C6 1.560(11)
C5 H5A 0.9700
C5 H5B 0.9700
C6 C7 1.419(12)
C6 H6A 0.9700
C6 H6B 0.9700
C7 Cl1 1.781(9)
C7 H7A 0.9700
C7 H7B 0.9700
C8 C9 1.378(8)
C8 C13 1.397(8)
C9 C10 1.386(9)
C9 H9 0.9300
C10 C11 1.340(10)
C10 H10 0.9300
C11 C12 1.390(10)
C11 H11 0.9300
C12 C13 1.393(9)
C12 H12 0.9300
C13 H13 0.9300
C14 S1 1.866(7)
C14 H14A 0.9600
C14 H14B 0.9600
C14 H14C 0.9600
C15 S1 1.855(6)
C15 H15A 0.9600
C15 H15B 0.9600
C15 H15C 0.9600
C16 S1 1.852(7)
C16 H16A 0.9600
C16 H16B 0.9600
C16 H16C 0.9600
C17 C24 1.503(7)
C17 N2 1.521(6)
C17 C18 1.571(7)
C17 H17 0.9800
C18 C19 1.448(8)
C18 S2 1.908(5)
C18 H18 0.9800
C19 C20 1.172(8)
C20 C21 1.493(10)
C21 C22 1.344(13)
C21 H21A 0.9700
C21 H21B 0.9700
C22 C23 1.583(18)
C22 H22A 0.9700
C22 H22B 0.9700
C23 Cl2 1.553(14)
C23 H23A 0.9700
C23 H23B 0.9700
C24 C25 1.368(7)
C24 C29 1.389(7)
C25 C26 1.407(8)
C25 H25 0.9300
C26 C27 1.358(9)
C26 H26 0.9300
C27 C28 1.370(9)
C27 H27 0.9300
C28 C29 1.369(8)
C28 H28 0.9300
C29 H29 0.9300
C30 S2 1.839(7)
C30 H30A 0.9600
C30 H30B 0.9600
C30 H30C 0.9600
C31 S2 1.856(7)
C31 H31A 0.9600
C31 H31B 0.9600
C31 H31C 0.9600
C32 S2 1.854(7)
C32 H32A 0.9600
C32 H32B 0.9600
C32 H32C 0.9600
C33 N3 1.493(6)
C33 C40 1.502(7)
C33 C34 1.564(7)
C33 H33 0.9800
C34 C35 1.467(7)
C34 S3 1.918(5)
C34 H34 0.9800
C35 C36 1.188(7)
C36 C37 1.463(8)
C37 C38 1.485(11)
C37 H37A 0.9700
C37 H37B 0.9700
C38 C39 1.471(14)
C38 H38A 0.9700
C38 H38B 0.9700
C39 Cl3 1.682(15)
C39 H39A 0.9700
C39 H39B 0.9700
C40 C45 1.382(7)
C40 C41 1.383(7)
C41 C42 1.394(8)
C41 H41 0.9300
C42 C43 1.348(9)
C42 H42 0.9300
C43 C44 1.388(9)
C43 H43 0.9300
C44 C45 1.388(8)
C44 H44 0.9300
C45 H45 0.9300
C46 S3 1.845(6)
C46 H46A 0.9600
C46 H46B 0.9600
C46 H46C 0.9600
C47 S3 1.858(6)
C47 H47A 0.9600
C47 H47B 0.9600
C47 H47C 0.9600
C48 S3 1.858(6)
C48 H48A 0.9600
C48 H48B 0.9600
C48 H48C 0.9600
C49 N4 1.516(6)
C49 C56 1.516(7)
C49 C50 1.537(7)
C49 H49 0.9800
C50 C51 1.464(8)
C50 S4 1.910(6)
C50 H50 0.9800
C51 C52 1.179(8)
C52 C53 1.470(11)
C53 C54 1.77(3)
C53 H53A 0.9700
C53 H53B 0.9700
C54 C55 1.42(2)
C54 H54A 0.9700
C54 H54B 0.9700
C55 Cl4 1.63(2)
C55 H55A 0.9700
C55 H55B 0.9700
C56 C61 1.357(7)
C56 C57 1.387(8)
C57 C58 1.390(8)
C57 H57 0.9300
C58 C59 1.342(9)
C58 H58 0.9300
C59 C60 1.343(10)
C59 H59 0.9300
C60 C61 1.361(9)
C60 H60 0.9300
C61 H61 0.9300
C62 S4 1.873(7)
C62 H62A 0.9600
C62 H62B 0.9600
C62 H62C 0.9600
C63 S4 1.832(8)
C63 H63A 0.9600
C63 H63B 0.9600
C63 H63C 0.9600
C64 S4 1.839(8)
C64 H64A 0.9600
C64 H64B 0.9600
C64 H64C 0.9600
N1 H1A 0.8900
N1 H1B 0.8900
N1 H1C 0.8900
N2 H2A 0.8900
N2 H2B 0.8900
N2 H2C 0.8900
N3 H3A 0.8900
N3 H3B 0.8900
N3 H3C 0.8900
N4 H4A 0.8900
N4 H4B 0.8900
N4 H4C 0.8900
